data_4116029
loop_
_publ_author_name
'David R. Spring'
'Shyam Krishnan'
'Stuart L. Schreiber'

_publ_section_title
;
 Towards Diversity-Oriented, Stereoselective Syntheses of Biaryl- or
 Bis(aryl)metal-Containing Medium Rings
;
_journal_name_full 'Journal of the American Chemical Society'
_journal_page_first 5656
_journal_page_last 5657
_journal_paper_doi 10.1021/ja0010507
_journal_volume 122
_journal_year 2000
_chemical_formula_sum 'C28 H26 N O'
_chemical_formula_weight 392.50
_chemical_name_systematic
;
  ?
;
_space_group_IT_number 19
_symmetry_cell_setting orthorhombic
_symmetry_space_group_name_Hall 'P 2ac 2ab'
_symmetry_space_group_name_H-M 'P 21 21 21'
_atom_sites_solution_hydrogens geom
_atom_sites_solution_primary direct
_atom_sites_solution_secondary difmap
_audit_creation_method SHELXL-97
_cell_angle_alpha 90.00
_cell_angle_beta 90.00
_cell_angle_gamma 90.00
_cell_formula_units_Z 4
_cell_length_a 10.3574(6)
_cell_length_b 10.6801(6)
_cell_length_c 19.388(1)
_cell_measurement_reflns_used 89
_cell_measurement_temperature 213(2)
_cell_measurement_theta_max 16.57
_cell_measurement_theta_min 2.45
_cell_volume 2144.7(2)
_computing_cell_refinement 'SMART (SIEMENS, V4.033, 1994)'
_computing_data_collection 'ASTRO (SIEMENS, V4.033, 1994)'
_computing_data_reduction 'SAINT (SIEMENS, V4.035, 1994)'
_computing_molecular_graphics 'SHELXTL (SIEMENS, 1994, ver 5.04)'
_computing_publication_material 'CIFTAB (Sheldrick, 1993)'
_computing_structure_refinement 'SHELXL-97 (Sheldrick, 1997)'
_computing_structure_solution 'SHELXS-97 (Sheldrick, 1990)'
_diffrn_ambient_temperature 213(2)
_diffrn_measured_fraction_theta_full 0.937
_diffrn_measured_fraction_theta_max 0.937
_diffrn_measurement_method '\w, 0.3 deg'
_diffrn_radiation_monochromator graphite
_diffrn_radiation_source 'fine-focus sealed tube'
_diffrn_radiation_type MoK\a
_diffrn_radiation_wavelength 0.71073
_diffrn_reflns_av_R_equivalents 0.0469
_diffrn_reflns_av_sigmaI/netI 0.0439
_diffrn_reflns_limit_h_max 9
_diffrn_reflns_limit_h_min -13
_diffrn_reflns_limit_k_max 13
_diffrn_reflns_limit_k_min -13
_diffrn_reflns_limit_l_max 16
_diffrn_reflns_limit_l_min -25
_diffrn_reflns_number 13897
_diffrn_reflns_theta_full 27.91
_diffrn_reflns_theta_max 27.91
_diffrn_reflns_theta_min 2.10
_diffrn_standards_decay_% <1
_diffrn_standards_interval_count 0
_diffrn_standards_number 0
_exptl_absorpt_coefficient_mu 0.073
_exptl_absorpt_correction_type none
_exptl_crystal_colour colorless
_exptl_crystal_density_diffrn 1.216
_exptl_crystal_description block
_exptl_crystal_F_000 836
_exptl_crystal_size_max 0.15
_exptl_crystal_size_mid 0.15
_exptl_crystal_size_min 0.10
_refine_diff_density_max 0.372
_refine_diff_density_min -0.211
_refine_diff_density_rms 0.038
_refine_ls_abs_structure_details 'Flack H D (1983), Acta Cryst. A39, 876-881'
_refine_ls_abs_structure_Flack 2(2)
_refine_ls_extinction_coef 0.0090(14)
_refine_ls_extinction_expression Fc^*^=kFc[1+0.001xFc^2^\l^3^/sin(2\q)]^-1/4^
_refine_ls_extinction_method SHELXL
_refine_ls_goodness_of_fit_ref 1.036
_refine_ls_hydrogen_treatment mixed
_refine_ls_matrix_type full
_refine_ls_number_parameters 272
_refine_ls_number_reflns 4621
_refine_ls_number_restraints 0
_refine_ls_restrained_S_all 1.036
_refine_ls_R_factor_all 0.0712
_refine_ls_R_factor_gt 0.0483
_refine_ls_shift/su_max 0.000
_refine_ls_shift/su_mean 0.000
_refine_ls_structure_factor_coef Fsqd
_refine_ls_weighting_details 'calc w=1/[\s^2^(Fo^2^)+(0.0627P)^2^+0.2746P] where P=(Fo^2^+2Fc^2^)/3'
_refine_ls_weighting_scheme calc
_refine_ls_wR_factor_gt 0.1169
_refine_ls_wR_factor_ref 0.1296
_reflns_number_gt 3535
_reflns_number_total 4621
_reflns_threshold_expression >2sigma(I)
_cod_data_source_file ja0010507_07.cif
_cod_data_source_block sls43t
_cod_original_cell_volume 2144.6(2)
_cod_database_code 4116029

loop_
_symmetry_equiv_pos_as_xyz
'x, y, z'
'-x+1/2, -y, z+1/2'
'-x, y+1/2, -z+1/2'
'x+1/2, -y+1/2, -z'

loop_
_atom_site_label
_atom_site_type_symbol
_atom_site_fract_x
_atom_site_fract_y
_atom_site_fract_z
_atom_site_U_iso_or_equiv
_atom_site_adp_type
_atom_site_occupancy
_atom_site_symmetry_multiplicity
_atom_site_calc_flag
_atom_site_refinement_flags
O1 O -0.58922(14) -1.07520(14) -0.20161(8) 0.0431(4) Uani 1 1 d .
N1 N -0.86171(18) -1.06819(17) -0.16925(10) 0.0444(5) Uani 1 1 d .
C1 C -0.7801(2) -0.9576(2) -0.16205(12) 0.0402(5) Uani 1 1 d .
H1A H -0.7912 -0.9054 -0.2038 0.048 Uiso 1 1 calc R
C2 C -0.6358(2) -0.9855(2) -0.15355(12) 0.0456(6) Uani 1 1 d .
H2A H -0.5871 -0.9075 -0.1592 0.055 Uiso 1 1 calc R
H2B H -0.6203 -1.0165 -0.1067 0.055 Uiso 1 1 calc R
C3 C -0.5243(2) -1.0233(2) -0.25982(11) 0.0409(5) Uani 1 1 d .
H3A H -0.4838 -1.0914 -0.2859 0.049 Uiso 1 1 calc R
H3B H -0.4552 -0.9681 -0.2434 0.049 Uiso 1 1 calc R
C4 C -0.6102(2) -0.95033(19) -0.30757(11) 0.0375(5) Uani 1 1 d .
C5 C -0.7150(2) -1.00450(19) -0.34010(11) 0.0356(5) Uani 1 1 d .
C6 C -0.7437(2) -1.14172(19) -0.33060(11) 0.0362(5) Uani 1 1 d .
C7 C -0.8369(2) -1.18482(19) -0.28400(12) 0.0388(5) Uani 1 1 d .
C8 C -0.9133(2) -1.0982(2) -0.23718(12) 0.0451(6) Uani 1 1 d .
H8A H -0.9926 -1.0646 -0.2518 0.054 Uiso 1 1 calc R
C9 C -0.8259(3) -1.1767(2) -0.12784(14) 0.0603(7) Uani 1 1 d .
H9A H -0.8862 -1.2444 -0.1365 0.090 Uiso 1 1 calc R
H9B H -0.8284 -1.1546 -0.0793 0.090 Uiso 1 1 calc R
H9C H -0.7394 -1.2034 -0.1401 0.090 Uiso 1 1 calc R
C10 C -0.8271(3) -0.8808(2) -0.09900(13) 0.0527(6) Uani 1 1 d .
H10A H -0.9211 -0.8716 -0.1019 0.063 Uiso 1 1 calc R
H10B H -0.8077 -0.9280 -0.0569 0.063 Uiso 1 1 calc R
C11 C -0.7674(2) -0.7523(2) -0.09309(11) 0.0414(5) Uani 1 1 d .
C12 C -0.6800(3) -0.7207(3) -0.04276(13) 0.0572(7) Uani 1 1 d .
H12A H -0.6546 -0.7816 -0.0105 0.069 Uiso 1 1 calc R
C13 C -0.6282(3) -0.6012(3) -0.03849(15) 0.0679(8) Uani 1 1 d .
H13A H -0.5680 -0.5823 -0.0037 0.082 Uiso 1 1 calc R
C14 C -0.6642(3) -0.5107(3) -0.08459(14) 0.0624(8) Uani 1 1 d .
H14A H -0.6298 -0.4294 -0.0816 0.075 Uiso 1 1 calc R
C15 C -0.7511(3) -0.5407(3) -0.13505(15) 0.0649(8) Uani 1 1 d .
H15A H -0.7767 -0.4794 -0.1670 0.078 Uiso 1 1 calc R
C16 C -0.8012(3) -0.6595(2) -0.13944(14) 0.0561(7) Uani 1 1 d .
H16A H -0.8601 -0.6782 -0.1749 0.067 Uiso 1 1 calc R
C17 C -0.5822(2) -0.8224(2) -0.31986(12) 0.0435(5) Uani 1 1 d .
H17A H -0.5122 -0.7851 -0.2969 0.052 Uiso 1 1 calc R
C18 C -0.6534(2) -0.7527(2) -0.36366(12) 0.0485(6) Uani 1 1 d .
H18A H -0.6319 -0.6682 -0.3709 0.058 Uiso 1 1 calc R
C19 C -0.7597(2) -0.8052(2) -0.39875(12) 0.0439(6) Uani 1 1 d .
C20 C -0.8332(3) -0.7366(3) -0.44686(13) 0.0546(6) Uani 1 1 d .
H20A H -0.8118 -0.6526 -0.4558 0.065 Uiso 1 1 calc R
C21 C -0.9337(3) -0.7890(3) -0.48028(13) 0.0613(8) Uani 1 1 d .
H21A H -0.9806 -0.7418 -0.5126 0.074 Uiso 1 1 calc R
C22 C -0.9689(2) -0.9143(3) -0.46694(12) 0.0539(7) Uani 1 1 d .
H22A H -1.0401 -0.9497 -0.4898 0.065 Uiso 1 1 calc R
C23 C -0.9003(2) -0.9841(2) -0.42110(11) 0.0437(6) Uani 1 1 d .
H23A H -0.9249 -1.0673 -0.4124 0.052 Uiso 1 1 calc R
C24 C -0.7917(2) -0.9328(2) -0.38625(10) 0.0387(5) Uani 1 1 d .
C25 C -0.6797(2) -1.2268(2) -0.37243(12) 0.0444(5) Uani 1 1 d .
H25A H -0.6170 -1.1978 -0.4036 0.053 Uiso 1 1 calc R
C26 C -0.7064(2) -1.3536(2) -0.36917(14) 0.0497(6) Uani 1 1 d .
H26A H -0.6611 -1.4098 -0.3975 0.060 Uiso 1 1 calc R
C27 C -0.7990(2) -1.3973(2) -0.32446(13) 0.0515(6) Uani 1 1 d .
H27A H -0.8188 -1.4832 -0.3225 0.062 Uiso 1 1 calc R
C28 C -0.8628(2) -1.3125(2) -0.28241(13) 0.0474(6) Uani 1 1 d .
H28B H -0.9258 -1.3425 -0.2517 0.057 Uiso 1 1 calc R

loop_
_atom_site_aniso_label
_atom_site_aniso_U_11
_atom_site_aniso_U_22
_atom_site_aniso_U_33
_atom_site_aniso_U_23
_atom_site_aniso_U_13
_atom_site_aniso_U_12
O1 0.0410(8) 0.0401(8) 0.0481(9) 0.0046(7) 0.0022(7) 0.0051(7)
N1 0.0471(11) 0.0378(10) 0.0482(10) 0.0034(8) 0.0049(9) -0.0011(9)
C1 0.0388(11) 0.0378(11) 0.0441(12) 0.0000(9) 0.0054(10) 0.0006(10)
C2 0.0448(13) 0.0498(14) 0.0420(12) -0.0010(10) -0.0005(10) 0.0070(11)
C3 0.0324(11) 0.0414(13) 0.0489(13) 0.0002(10) 0.0022(9) -0.0033(9)
C4 0.0375(12) 0.0335(11) 0.0414(11) -0.0009(9) 0.0049(9) -0.0020(9)
C5 0.0364(11) 0.0303(10) 0.0400(11) -0.0014(9) 0.0060(9) -0.0020(9)
C6 0.0352(11) 0.0288(10) 0.0447(12) 0.0001(9) -0.0050(9) -0.0018(9)
C7 0.0327(11) 0.0302(11) 0.0534(13) 0.0001(10) -0.0042(10) -0.0014(9)
C8 0.0309(11) 0.0439(13) 0.0604(14) -0.0033(11) 0.0012(10) 0.0025(10)
C9 0.0752(19) 0.0490(15) 0.0566(15) 0.0132(13) 0.0064(14) -0.0077(14)
C10 0.0555(15) 0.0487(15) 0.0540(14) -0.0057(12) 0.0149(12) -0.0007(12)
C11 0.0416(13) 0.0446(13) 0.0379(11) -0.0044(10) 0.0071(9) 0.0084(11)
C12 0.0734(19) 0.0554(16) 0.0428(13) -0.0048(11) -0.0081(12) 0.0105(14)
C13 0.0651(18) 0.077(2) 0.0615(17) -0.0275(16) -0.0091(14) -0.0020(16)
C14 0.0715(19) 0.0504(16) 0.0654(17) -0.0160(14) 0.0195(15) -0.0102(14)
C15 0.086(2) 0.0470(15) 0.0620(17) 0.0011(13) 0.0024(15) 0.0134(14)
C16 0.0603(17) 0.0506(15) 0.0574(15) -0.0034(12) -0.0119(13) 0.0091(13)
C17 0.0466(13) 0.0337(12) 0.0503(13) -0.0030(10) 0.0049(11) -0.0090(10)
C18 0.0598(15) 0.0310(12) 0.0547(14) 0.0061(11) 0.0079(12) -0.0076(11)
C19 0.0514(14) 0.0388(12) 0.0414(12) 0.0054(10) 0.0105(10) 0.0043(11)
C20 0.0657(17) 0.0468(14) 0.0512(14) 0.0125(12) 0.0063(13) 0.0098(13)
C21 0.0667(18) 0.0711(19) 0.0462(15) 0.0179(14) 0.0043(13) 0.0186(15)
C22 0.0481(14) 0.0727(19) 0.0408(13) -0.0039(12) -0.0026(11) 0.0054(13)
C23 0.0447(13) 0.0440(13) 0.0424(12) -0.0020(10) 0.0014(10) 0.0057(11)
C24 0.0448(12) 0.0363(12) 0.0348(11) -0.0022(9) 0.0054(9) 0.0037(10)
C25 0.0419(13) 0.0390(13) 0.0522(13) -0.0042(10) 0.0038(10) -0.0009(10)
C26 0.0521(15) 0.0390(13) 0.0581(14) -0.0118(11) -0.0041(12) 0.0071(11)
C27 0.0533(15) 0.0288(11) 0.0724(16) -0.0014(11) -0.0096(13) -0.0035(11)
C28 0.0426(13) 0.0399(13) 0.0597(14) 0.0047(11) -0.0010(11) -0.0083(10)

loop_
_atom_type_symbol
_atom_type_description
_atom_type_scat_dispersion_real
_atom_type_scat_dispersion_imag
_atom_type_scat_source
C C 0.0033 0.0016 'International Tables Vol C Tables 4.2.6.8 and 6.1.1.4'
H H 0.0000 0.0000 'International Tables Vol C Tables 4.2.6.8 and 6.1.1.4'
N N 0.0061 0.0033 'International Tables Vol C Tables 4.2.6.8 and 6.1.1.4'
O O 0.0106 0.0060 'International Tables Vol C Tables 4.2.6.8 and 6.1.1.4'

loop_
_geom_angle_atom_site_label_1
_geom_angle_atom_site_label_2
_geom_angle_atom_site_label_3
_geom_angle
C2 O1 C3 114.66(17)
C8 N1 C9 114.6(2)
C8 N1 C1 118.50(18)
C9 N1 C1 116.3(2)
N1 C1 C2 114.68(18)
N1 C1 C10 108.77(18)
C2 C1 C10 108.9(2)
O1 C2 C1 113.08(18)
O1 C3 C4 114.18(17)
C5 C4 C17 119.2(2)
C5 C4 C3 121.97(19)
C17 C4 C3 118.8(2)
C4 C5 C24 120.04(19)
C4 C5 C6 120.43(19)
C24 C5 C6 119.42(19)
C25 C6 C7 119.43(19)
C25 C6 C5 118.1(2)
C7 C6 C5 122.34(19)
C28 C7 C6 118.0(2)
C28 C7 C8 118.9(2)
C6 C7 C8 123.02(19)
N1 C8 C7 118.91(19)
C11 C10 C1 114.3(2)
C12 C11 C16 116.9(2)
C12 C11 C10 123.2(2)
C16 C11 C10 119.9(2)
C11 C12 C13 121.6(3)
C14 C13 C12 120.4(3)
C15 C14 C13 118.8(3)
C14 C15 C16 120.6(3)
C15 C16 C11 121.7(3)
C18 C17 C4 121.7(2)
C17 C18 C19 120.8(2)
C20 C19 C18 122.3(2)
C20 C19 C24 119.0(2)
C18 C19 C24 118.7(2)
C21 C20 C19 121.3(2)
C20 C21 C22 120.3(2)
C23 C22 C21 120.3(3)
C22 C23 C24 120.8(2)
C5 C24 C23 122.2(2)
C5 C24 C19 119.6(2)
C23 C24 C19 118.2(2)
C26 C25 C6 121.3(2)
C27 C26 C25 120.1(2)
C26 C27 C28 118.8(2)
C27 C28 C7 122.4(2)

loop_
_geom_bond_atom_site_label_1
_geom_bond_atom_site_label_2
_geom_bond_distance
O1 C2 1.421(3)
O1 C3 1.426(3)
N1 C8 1.457(3)
N1 C9 1.458(3)
N1 C1 1.459(3)
C1 C2 1.533(3)
C1 C10 1.551(3)
C3 C4 1.502(3)
C4 C5 1.382(3)
C4 C17 1.417(3)
C5 C24 1.421(3)
C5 C6 1.507(3)
C6 C25 1.387(3)
C6 C7 1.400(3)
C7 C28 1.391(3)
C7 C8 1.518(3)
C10 C11 1.509(3)
C11 C12 1.374(3)
C11 C16 1.383(3)
C12 C13 1.387(4)
C13 C14 1.369(4)
C14 C15 1.367(4)
C15 C16 1.374(4)
C17 C18 1.348(3)
C18 C19 1.410(3)
C19 C20 1.409(3)
C19 C24 1.423(3)
C20 C21 1.348(4)
C21 C22 1.411(4)
C22 C23 1.360(3)
C23 C24 1.422(3)
C25 C26 1.383(3)
C26 C27 1.375(4)
C27 C28 1.386(3)

loop_
_geom_torsion_atom_site_label_1
_geom_torsion_atom_site_label_2
_geom_torsion_atom_site_label_3
_geom_torsion_atom_site_label_4
_geom_torsion
C8 N1 C1 C2 -105.4(2)
C9 N1 C1 C2 37.4(3)
C8 N1 C1 C10 132.3(2)
C9 N1 C1 C10 -84.8(2)
C3 O1 C2 C1 99.3(2)
N1 C1 C2 O1 46.5(3)
C10 C1 C2 O1 168.65(18)
C2 O1 C3 C4 -67.5(2)
O1 C3 C4 C5 -59.8(3)
O1 C3 C4 C17 120.6(2)
C17 C4 C5 C24 1.2(3)
C3 C4 C5 C24 -178.34(19)
C17 C4 C5 C6 177.2(2)
C3 C4 C5 C6 -2.3(3)
C4 C5 C6 C25 -84.5(3)
C24 C5 C6 C25 91.5(2)
C4 C5 C6 C7 99.0(2)
C24 C5 C6 C7 -85.0(3)
C25 C6 C7 C28 -0.9(3)
C5 C6 C7 C28 175.6(2)
C25 C6 C7 C8 -178.9(2)
C5 C6 C7 C8 -2.4(3)
C9 N1 C8 C7 -52.2(3)
C1 N1 C8 C7 91.3(2)
C28 C7 C8 N1 92.5(3)
C6 C7 C8 N1 -89.6(3)
N1 C1 C10 C11 -169.4(2)
C2 C1 C10 C11 65.0(3)
C1 C10 C11 C12 -109.7(3)
C1 C10 C11 C16 70.8(3)
C16 C11 C12 C13 0.2(4)
C10 C11 C12 C13 -179.3(2)
C11 C12 C13 C14 0.4(4)
C12 C13 C14 C15 -0.5(4)
C13 C14 C15 C16 -0.1(4)
C14 C15 C16 C11 0.7(4)
C12 C11 C16 C15 -0.8(4)
C10 C11 C16 C15 178.7(2)
C5 C4 C17 C18 -1.5(3)
C3 C4 C17 C18 178.1(2)
C4 C17 C18 C19 0.4(4)
C17 C18 C19 C20 -177.5(2)
C17 C18 C19 C24 0.9(3)
C18 C19 C20 C21 179.4(2)
C24 C19 C20 C21 0.9(4)
C19 C20 C21 C22 0.9(4)
C20 C21 C22 C23 -1.2(4)
C21 C22 C23 C24 -0.5(4)
C4 C5 C24 C23 179.90(19)
C6 C5 C24 C23 3.8(3)
C4 C5 C24 C19 0.1(3)
C6 C5 C24 C19 -175.96(19)
C22 C23 C24 C5 -177.5(2)
C22 C23 C24 C19 2.3(3)
C20 C19 C24 C5 177.3(2)
C18 C19 C24 C5 -1.2(3)
C20 C19 C24 C23 -2.5(3)
C18 C19 C24 C23 179.0(2)
C7 C6 C25 C26 0.2(3)
C5 C6 C25 C26 -176.5(2)
C6 C25 C26 C27 0.8(4)
C25 C26 C27 C28 -1.1(4)
C26 C27 C28 C7 0.3(4)
C6 C7 C28 C27 0.7(4)
C8 C7 C28 C27 178.7(2)

loop_
_cod_related_entry_id
_cod_related_entry_database
_cod_related_entry_code
1 ChemSpider 30660526
